data_7051605
loop_
_publ_author_name
'Klap\"otke, Thomas M.'
'Sabat\'e, Carles Mir\'o'
'Stierstorfer, J\"org'

_publ_section_title
;
 Neutral 5-nitrotetrazoles: easy initiation with low pollution
;
_journal_issue 1
_journal_name_full 'New Journal of Chemistry'
_journal_page_first 136
_journal_paper_doi 10.1039/b812529e
_journal_volume 33
_journal_year 2009
_chemical_formula_moiety 'C2 H3 N5 O2'
_chemical_formula_sum 'C2 H3 N5 O2'
_chemical_formula_weight 129.09
_chemical_name_common 2-methyl-5-nitrotetrazole
_chemical_name_systematic 2-methyl-5-nitrotetrazole
_space_group_IT_number 14
_symmetry_cell_setting monoclinic
_symmetry_Int_Tables_number 14
_symmetry_space_group_name_Hall '-P 2ybc'
_symmetry_space_group_name_H-M 'P 1 21/c 1'
_atom_sites_solution_hydrogens geom
_atom_sites_solution_primary direct
_atom_sites_solution_secondary difmap
_audit_creation_date 26-Oct-07
_audit_creation_method SHELXL-97
_cell_angle_alpha 90.00
_cell_angle_beta 97.13(3)
_cell_angle_gamma 90.00
_cell_formula_units_Z 4
_cell_length_a 6.3305(13)
_cell_length_b 4.9929(10)
_cell_length_c 16.388(3)
_cell_measurement_reflns_used 4549
_cell_measurement_temperature 200(2)
_cell_measurement_theta_max 26.022
_cell_measurement_theta_min 3.134
_cell_volume 513.98(18)
_computing_cell_refinement 'HKL Scalepack (Otwinowski & Minor 1997)'
_computing_data_collection 'Collect (Bruker AXS BV, 1997-2004)'
_computing_data_reduction 'HKL Denzo and Scalepack (Otwinowski & Minor 1997)'
_computing_molecular_graphics
;
'ORTEP (M. N. Burnett, C. K. Johnson, ORTEP-III: Oak Ridge Thermal Ellipsoid
;
_computing_publication_material 'PLATON (A. L. Spek, Acta Crystallogr, Sect. A, 1990, 46, C34, 1995 version).'
_computing_structure_refinement 'SHELXL-97 (Sheldrick, 1997)'
_computing_structure_solution SIR-92
_diffrn_ambient_temperature 200(2)
_diffrn_detector_area_resol_mean 9
_diffrn_measured_fraction_theta_full 0.997
_diffrn_measured_fraction_theta_max 0.997
_diffrn_measurement_device '95mm CCD camera on \k-goniostat'
_diffrn_measurement_device_type KappaCCD
_diffrn_measurement_method omega-scan
_diffrn_orient_matrix_UB_11 -0.1543810
_diffrn_orient_matrix_UB_12 0.0425147
_diffrn_orient_matrix_UB_13 -0.0000484
_diffrn_orient_matrix_UB_21 -0.0090579
_diffrn_orient_matrix_UB_22 -0.1355605
_diffrn_orient_matrix_UB_23 0.0443505
_diffrn_orient_matrix_UB_31 0.0377947
_diffrn_orient_matrix_UB_32 0.1411726
_diffrn_orient_matrix_UB_33 0.0426020
_diffrn_radiation_collimation 0.5
_diffrn_radiation_monochromator graphite
_diffrn_radiation_source 'fine-focus sealed tube'
_diffrn_radiation_type 'Mo K\a'
_diffrn_radiation_wavelength 0.71073
_diffrn_reflns_av_R_equivalents 0.0372
_diffrn_reflns_av_sigmaI/netI 0.0310
_diffrn_reflns_limit_h_max 7
_diffrn_reflns_limit_h_min -7
_diffrn_reflns_limit_k_max 6
_diffrn_reflns_limit_k_min -6
_diffrn_reflns_limit_l_max 19
_diffrn_reflns_limit_l_min -20
_diffrn_reflns_number 3454
_diffrn_reflns_theta_full 26.01
_diffrn_reflns_theta_max 26.01
_diffrn_reflns_theta_min 3.24
_diffrn_source_current 55.00
_diffrn_source_power 3.025
_diffrn_source_voltage 55.00
_exptl_absorpt_coefficient_mu 0.146
_exptl_absorpt_correction_type none
_exptl_crystal_colour colourless
_exptl_crystal_density_diffrn 1.668
_exptl_crystal_density_method 'not measured'
_exptl_crystal_description platelet
_exptl_crystal_F_000 264
_exptl_crystal_size_max 0.27
_exptl_crystal_size_mid 0.18
_exptl_crystal_size_min 0.03
_refine_diff_density_max 0.143
_refine_diff_density_min -0.221
_refine_diff_density_rms 0.052
_refine_ls_extinction_method none
_refine_ls_goodness_of_fit_ref 1.075
_refine_ls_hydrogen_treatment refall
_refine_ls_matrix_type full
_refine_ls_number_parameters 94
_refine_ls_number_reflns 1003
_refine_ls_number_restraints 0
_refine_ls_restrained_S_all 1.075
_refine_ls_R_factor_all 0.0438
_refine_ls_R_factor_gt 0.0364
_refine_ls_shift/su_max 0.000
_refine_ls_shift/su_mean 0.000
_refine_ls_structure_factor_coef Fsqd
_refine_ls_weighting_scheme calc
_refine_ls_wR_factor_gt 0.0903
_refine_ls_wR_factor_ref 0.0946
_reflns_number_gt 862
_reflns_number_total 1003
_reflns_threshold_expression >2sigma(I)
_cod_data_source_file b812529e.txt
_cod_data_source_block ln590
_cod_original_cell_volume 513.97(18)
_cod_original_sg_symbol_H-M P2(1)/c
_cod_database_code 7051605

loop_
_symmetry_equiv_pos_as_xyz
'x, y, z'
'-x, y+1/2, -z+1/2'
'-x, -y, -z'
'x, -y-1/2, z-1/2'

loop_
_atom_site_label
_atom_site_type_symbol
_atom_site_fract_x
_atom_site_fract_y
_atom_site_fract_z
_atom_site_U_iso_or_equiv
_atom_site_adp_type
_atom_site_occupancy
_atom_site_symmetry_multiplicity
_atom_site_calc_flag
_atom_site_refinement_flags
_atom_site_disorder_assembly
_atom_site_disorder_group
O1 O 0.89302(16) 0.2876(2) 0.35871(7) 0.0378(3) Uani 1 1 d . . .
O2 O 0.70216(16) 0.6456(2) 0.36624(7) 0.0414(3) Uani 1 1 d . . .
N2 N 0.74465(17) 0.3904(2) 0.11908(7) 0.0297(3) Uani 1 1 d . . .
N4 N 0.62437(18) 0.6699(2) 0.19860(8) 0.0330(3) Uani 1 1 d . . .
N1 N 0.82254(17) 0.3011(2) 0.19245(7) 0.0282(3) Uani 1 1 d . . .
N3 N 0.62597(18) 0.6096(3) 0.12044(8) 0.0343(3) Uani 1 1 d . . .
N5 N 0.78212(17) 0.4707(2) 0.32789(7) 0.0302(3) Uani 1 1 d . . .
C1 C 0.74302(18) 0.4812(3) 0.23919(8) 0.0260(3) Uani 1 1 d . . .
C2 C 0.7811(3) 0.2600(4) 0.04229(10) 0.0432(4) Uani 1 1 d . . .
H1B H 0.934(3) 0.249(4) 0.0385(15) 0.074(7) Uiso 1 1 d . . .
H1A H 0.726(4) 0.076(5) 0.0407(15) 0.092(8) Uiso 1 1 d . . .
H1C H 0.717(3) 0.372(5) -0.0043(15) 0.079(7) Uiso 1 1 d . . .

loop_
_atom_site_aniso_label
_atom_site_aniso_U_11
_atom_site_aniso_U_22
_atom_site_aniso_U_33
_atom_site_aniso_U_23
_atom_site_aniso_U_13
_atom_site_aniso_U_12
O1 0.0368(6) 0.0448(7) 0.0312(6) 0.0067(5) 0.0020(4) 0.0054(5)
O2 0.0398(6) 0.0482(7) 0.0375(6) -0.0114(5) 0.0093(5) 0.0037(5)
N2 0.0263(6) 0.0353(7) 0.0267(6) 0.0016(5) 0.0010(5) 0.0010(5)
N4 0.0296(6) 0.0356(7) 0.0338(7) 0.0027(5) 0.0034(5) 0.0050(5)
N1 0.0252(6) 0.0322(7) 0.0264(6) 0.0020(5) 0.0008(5) 0.0003(5)
N3 0.0302(6) 0.0380(7) 0.0341(7) 0.0053(6) 0.0021(5) 0.0049(5)
N5 0.0243(6) 0.0364(7) 0.0303(7) -0.0009(5) 0.0050(5) -0.0026(5)
C1 0.0199(6) 0.0296(7) 0.0286(7) 0.0010(6) 0.0034(5) -0.0015(5)
C2 0.0469(10) 0.0549(11) 0.0270(8) -0.0053(8) 0.0015(7) 0.0082(9)

loop_
_atom_type_symbol
_atom_type_description
_atom_type_scat_dispersion_real
_atom_type_scat_dispersion_imag
_atom_type_scat_source
C C 0.0033 0.0016 'International Tables Vol C Tables 4.2.6.8 and 6.1.1.4'
H H 0.0000 0.0000 'International Tables Vol C Tables 4.2.6.8 and 6.1.1.4'
N N 0.0061 0.0033 'International Tables Vol C Tables 4.2.6.8 and 6.1.1.4'
O O 0.0106 0.0060 'International Tables Vol C Tables 4.2.6.8 and 6.1.1.4'

loop_
_exptl_crystal_face_index_h
_exptl_crystal_face_index_k
_exptl_crystal_face_index_l
_exptl_crystal_face_perp_dist
0 0 1 0.020000
0 0 -1 0.010000
7 6 -2 0.143000
-12 -11 4 0.127000
5 -2 -1 0.085000
-8 7 3 0.094000
4 -5 -1 0.106000

loop_
_geom_angle_atom_site_label_1
_geom_angle_atom_site_label_2
_geom_angle_atom_site_label_3
_geom_angle
_geom_angle_site_symmetry_1
_geom_angle_site_symmetry_3
_geom_angle_publ_flag
N1 N2 N3 114.28(11) . . ?
N1 N2 C2 123.59(13) . . ?
N3 N2 C2 122.13(13) . . ?
N3 N4 C1 104.61(11) . . ?
N2 N1 C1 99.92(11) . . ?
N4 N3 N2 106.09(11) . . ?
O2 N5 O1 125.10(13) . . ?
O2 N5 C1 117.49(12) . . ?
O1 N5 C1 117.41(12) . . ?
N1 C1 N4 115.10(13) . . ?
N1 C1 N5 121.94(12) . . ?
N4 C1 N5 122.96(12) . . ?
N2 C2 H1B 110.1(14) . . ?
N2 C2 H1A 110.3(14) . . ?
H1B C2 H1A 107.3(18) . . ?
N2 C2 H1C 108.5(13) . . ?
H1B C2 H1C 107.2(19) . . ?
H1A C2 H1C 113.4(19) . . ?

loop_
_geom_bond_atom_site_label_1
_geom_bond_atom_site_label_2
_geom_bond_distance
_geom_bond_site_symmetry_2
_geom_bond_publ_flag
O1 N5 1.2229(15) . ?
O2 N5 1.2219(15) . ?
N2 N1 1.3193(17) . ?
N2 N3 1.3291(18) . ?
N2 C2 1.461(2) . ?
N4 N3 1.3171(18) . ?
N4 C1 1.3307(18) . ?
N1 C1 1.3206(17) . ?
N5 C1 1.4448(19) . ?
C2 H1B 0.98(2) . ?
C2 H1A 0.98(3) . ?
C2 H1C 0.99(2) . ?

loop_
_geom_contact_atom_site_label_1
_geom_contact_atom_site_label_2
_geom_contact_distance
_geom_contact_site_symmetry_1
_geom_contact_site_symmetry_2
_geom_contact_publ_flag
? ? ? ? ? ?

loop_
_geom_hbond_atom_site_label_D
_geom_hbond_atom_site_label_H
_geom_hbond_atom_site_label_A
_geom_hbond_distance_DH
_geom_hbond_distance_HA
_geom_hbond_distance_DA
_geom_hbond_angle_DHA
_geom_hbond_site_symmetry_A
? ? ? ? ? ? ? ?

loop_
_geom_torsion_atom_site_label_1
_geom_torsion_atom_site_label_2
_geom_torsion_atom_site_label_3
_geom_torsion_atom_site_label_4
_geom_torsion
_geom_torsion_site_symmetry_1
_geom_torsion_site_symmetry_2
_geom_torsion_site_symmetry_3
_geom_torsion_site_symmetry_4
_geom_torsion_publ_flag
N3 N2 N1 C1 0.05(14) . . . . ?
C2 N2 N1 C1 -179.00(13) . . . . ?
C1 N4 N3 N2 -0.06(14) . . . . ?
N1 N2 N3 N4 0.00(16) . . . . ?
C2 N2 N3 N4 179.07(13) . . . . ?
N2 N1 C1 N4 -0.09(14) . . . . ?
N2 N1 C1 N5 179.54(11) . . . . ?
N3 N4 C1 N1 0.10(15) . . . . ?
N3 N4 C1 N5 -179.53(11) . . . . ?
O2 N5 C1 N1 -179.99(11) . . . . ?
O1 N5 C1 N1 0.13(18) . . . . ?
O2 N5 C1 N4 -0.38(18) . . . . ?
O1 N5 C1 N4 179.74(11) . . . . ?

loop_
_cod_related_entry_id
_cod_related_entry_database
_cod_related_entry_code
1 ChemSpider 11338095
